data_7230487
loop_
_publ_author_name
'Schwartz, Pierre-Olivier'
'F\"ortsch, Sebastian'
'Mena-Osteritz, Elena'
'Weirather-K\"ostner, Dagmar'
'Wachtler, Mario'
'B\"auerle, Peter'

_publ_section_title
;
 Ferrocene-functionalized polyheteroacenes for the use as cathode active
 material in rechargeable batteries
;
_journal_issue 26
_journal_name_full 'RSC Advances'
_journal_page_first 14193
_journal_paper_doi 10.1039/C8RA00129D
_journal_volume 8
_journal_year 2018
_chemical_formula_moiety 'C20 H14 Fe O2 S2'
_chemical_formula_sum 'C20 H14 Fe O2 S2'
_chemical_formula_weight 406.28
_space_group_crystal_system orthorhombic
_space_group_IT_number 19
_space_group_name_Hall 'P 2ac 2ab'
_space_group_name_H-M_alt 'P 21 21 21'
_symmetry_space_group_name_Hall 'P 2ac 2ab'
_symmetry_space_group_name_H-M 'P 21 21 21'
_atom_sites_solution_hydrogens mixed
_atom_sites_solution_primary iterative
_audit_creation_date 2017-09-11
_audit_creation_method
;
Olex2 1.2
(compiled 2017.08.10 svn.r3458 for OlexSys, GUI svn.r5381)
;
_audit_update_record
;
2018-03-28 deposited with the CCDC.
2018-04-03 downloaded from the CCDC.
;
_cell_angle_alpha 90
_cell_angle_beta 90
_cell_angle_gamma 90
_cell_formula_units_Z 4
_cell_length_a 5.86412(10)
_cell_length_b 10.14207(16)
_cell_length_c 27.2115(4)
_cell_measurement_reflns_used 8939
_cell_measurement_temperature 149.95(10)
_cell_measurement_theta_max 29.4020
_cell_measurement_theta_min 4.0000
_cell_volume 1618.39(4)
_computing_cell_refinement
;
CrysAlisPro, Agilent Technologies,
Version 1.171.37.31 (release 14-01-2014 CrysAlis171 .NET)
(compiled Jan 14 2014,18:38:05)
;
_computing_data_collection
;
CrysAlisPro, Agilent Technologies,
Version 1.171.37.31 (release 14-01-2014 CrysAlis171 .NET)
(compiled Jan 14 2014,18:38:05)
;
_computing_data_reduction
;
CrysAlisPro, Agilent Technologies,
Version 1.171.37.31 (release 14-01-2014 CrysAlis171 .NET)
(compiled Jan 14 2014,18:38:05)
;
_computing_molecular_graphics 'Olex2 (Dolomanov et al., 2009)'
_computing_publication_material 'Olex2 (Dolomanov et al., 2009)'
_computing_structure_refinement 'ShelXL (Sheldrick, 2015)'
_computing_structure_solution
;
Superflip (Palatinus & Chapuis, 2007;Palatinus & van der Lee, 2008;
Palatinus et al., 2012)
;
_diffrn_ambient_environment N~2~
_diffrn_ambient_temperature 149.95(10)
_diffrn_detector 'CCD plate'
_diffrn_detector_area_resol_mean 10.3385
_diffrn_detector_type Atlas
_diffrn_measured_fraction_theta_full 0.997
_diffrn_measured_fraction_theta_max 0.906
_diffrn_measurement_details
;
#__ type_ start__ end____ width___ exp.time_
  1 omega  -36.00   54.00   1.0000    6.0000
omega____ theta____ kappa____ phi______ frames
    -       -9.4167   57.0000  120.0000 90

#__ type_ start__ end____ width___ exp.time_
  2 omega  -16.00   13.00   1.0000    6.0000
omega____ theta____ kappa____ phi______ frames
    -       -9.4167  -99.0000 -120.0000 29

#__ type_ start__ end____ width___ exp.time_
  3 omega  -19.00   52.00   1.0000    6.0000
omega____ theta____ kappa____ phi______ frames
    -       11.2917  -99.0000 -120.0000 71

#__ type_ start__ end____ width___ exp.time_
  4 omega   74.00   99.00   1.0000    6.0000
omega____ theta____ kappa____ phi______ frames
    -       11.2917    0.0000 -120.0000 25

#__ type_ start__ end____ width___ exp.time_
  5 omega   22.00   48.00   1.0000    6.0000
omega____ theta____ kappa____ phi______ frames
    -       11.2917    0.0000 -120.0000 26

#__ type_ start__ end____ width___ exp.time_
  6 omega  -83.00   17.00   1.0000    6.0000
omega____ theta____ kappa____ phi______ frames
    -       -9.4167  -57.0000  -30.0000 100
;
_diffrn_measurement_device 'four-circle diffractometer'
_diffrn_measurement_device_type 'SuperNova, Dual, Cu at zero, Atlas'
_diffrn_measurement_method '\w scans'
_diffrn_orient_matrix_UB_11 0.0830152000
_diffrn_orient_matrix_UB_12 0.0435968000
_diffrn_orient_matrix_UB_13 0.0097687000
_diffrn_orient_matrix_UB_21 0.0407797000
_diffrn_orient_matrix_UB_22 -0.0510230000
_diffrn_orient_matrix_UB_23 0.0155069000
_diffrn_orient_matrix_UB_31 0.0779708000
_diffrn_orient_matrix_UB_32 -0.0196721000
_diffrn_orient_matrix_UB_33 -0.0185310000
_diffrn_radiation_monochromator mirror
_diffrn_radiation_probe x-ray
_diffrn_radiation_type MoK\a
_diffrn_radiation_wavelength 0.71073
_diffrn_reflns_av_R_equivalents 0.0337
_diffrn_reflns_av_unetI/netI 0.0334
_diffrn_reflns_Laue_measured_fraction_full 0.997
_diffrn_reflns_Laue_measured_fraction_max 0.906
_diffrn_reflns_limit_h_max 7
_diffrn_reflns_limit_h_min -7
_diffrn_reflns_limit_k_max 13
_diffrn_reflns_limit_k_min -12
_diffrn_reflns_limit_l_max 34
_diffrn_reflns_limit_l_min -34
_diffrn_reflns_number 15439
_diffrn_reflns_point_group_measured_fraction_full 0.998
_diffrn_reflns_point_group_measured_fraction_max 0.907
_diffrn_reflns_theta_full 25.242
_diffrn_reflns_theta_max 29.488
_diffrn_reflns_theta_min 2.994
_diffrn_source 'SuperNova (Mo) X-ray Source'
_exptl_absorpt_coefficient_mu 1.201
_exptl_absorpt_correction_T_max 0.876
_exptl_absorpt_correction_T_min 0.698
_exptl_absorpt_correction_type gaussian
_exptl_absorpt_process_details
;
CrysAlisPro, Agilent Technologies,
Version 1.171.37.31 (release 14-01-2014 CrysAlis171 .NET)
(compiled Jan 14 2014,18:38:05)
Numerical absorption correction based on gaussian integration over
            a multifaceted crystal model
Empirical absorption correction using spherical harmonics,
 implemented in SCALE3 ABSPACK scaling algorithm.
;
_exptl_crystal_colour 'clear brownish orange'
_exptl_crystal_colour_lustre clear
_exptl_crystal_colour_modifier brownish
_exptl_crystal_colour_primary orange
_exptl_crystal_density_diffrn 1.667
_exptl_crystal_description trapezoid
_exptl_crystal_F_000 832
_exptl_crystal_preparation 'powder solution in ACN'
_exptl_crystal_recrystallization_method 'Crystallization from ACN/Hexane'
_exptl_crystal_size_max 0.2855
_exptl_crystal_size_mid 0.1422
_exptl_crystal_size_min 0.0922
_refine_diff_density_max 0.280
_refine_diff_density_min -0.285
_refine_diff_density_rms 0.055
_refine_ls_abs_structure_details
;
 Refined as an inversion twin.
;
_refine_ls_abs_structure_Flack -0.012(14)
_refine_ls_extinction_method none
_refine_ls_goodness_of_fit_ref 1.077
_refine_ls_hydrogen_treatment mixed
_refine_ls_matrix_type full
_refine_ls_number_parameters 231
_refine_ls_number_reflns 3951
_refine_ls_number_restraints 275
_refine_ls_restrained_S_all 1.041
_refine_ls_R_factor_all 0.0289
_refine_ls_R_factor_gt 0.0256
_refine_ls_shift/su_max 0.001
_refine_ls_shift/su_mean 0.000
_refine_ls_structure_factor_coef Fsqd
_refine_ls_weighting_details 'w=1/[\s^2^(Fo^2^)+(0.0187P)^2^+0.4156P] where P=(Fo^2^+2Fc^2^)/3'
_refine_ls_weighting_scheme calc
_refine_ls_wR_factor_gt 0.0516
_refine_ls_wR_factor_ref 0.0532
_reflns_Friedel_coverage 0.728
_reflns_Friedel_fraction_full 1.000
_reflns_Friedel_fraction_max 0.910
_reflns_number_gt 3726
_reflns_number_total 3951
_reflns_threshold_expression 'I > 2\s(I)'
_cod_data_source_file c8ra00129d2.cif
_cod_data_source_block ols1058-ok
_cod_original_cell_volume 1618.38(4)
_cod_database_code 7230487
_shelx_shelxl_version_number 2016/6
_chemical_oxdiff_formula 'C20 H14 Fe O2 S2'
_shelx_space_group_comment
;
The symmetry employed for this shelxl refinement is uniquely defined
by the following loop, which should always be used as a source of
symmetry information in preference to the above space-group names.
They are only intended as comments.
;
_reflns_odcompleteness_completeness 99.70
_reflns_odcompleteness_iscentric 1
_reflns_odcompleteness_theta 26.32
_olex2_refinement_description
;
1. Twinned data refinement
 Scales: 1.012(14)
 -0.012(14)
2. Fixed Uiso
 At 1.2 times of:
  All C(H) groups
3. Restrained distances
 C19-H19 = C12-H12 = C13-H13 = C14-H14 = C15-H15 = C17-H17 = C18-H18 = C20-H20
 = C16-H16 = C2-H2 = C7-H7 = C8-H8 = C9-H9
 0.93 with sigma of 0.02
4. Rigid bond restraints
 All non-hydrogen atoms
 with sigma for 1-2 distances of 0.01 and sigma for 1-3 distances of 0.01
 All non-hydrogen atoms
 with sigma for 1-2 distances of 0.01 and sigma for 1-3 distances of 0.01
 All non-hydrogen atoms
 with sigma for 1-2 distances of 0.01 and sigma for 1-3 distances of 0.01
5. Uiso/Uaniso restraints and constraints
All non-hydrogen atoms have similar U: within 2A with sigma of 0.04 and sigma
for terminal atoms of 0.08
All non-hydrogen atoms have similar U: within 2A with sigma of 0.04 and sigma
for terminal atoms of 0.08
6.a Ternary CH refined with riding coordinates:
 C9(H9)
6.b Aromatic/amide H refined with riding coordinates:
 C15(H15), C2(H2), C17(H17), C7(H7), C19(H19), C20(H20), C14(H14), C18(H18),
 C16(H16), C12(H12), C13(H13), C8(H8)
;
_ins_header
;
TITL OLS1058-ok in P2(1)2(1)2(1) 
REM P2(1)2(1)2(1) (#19 in standard setting)
CELL 0.71073   5.864115  10.142071  27.211483  90.0000  90.0000  90.0000
ZERR    4.00   0.000100   0.000165   0.000391   0.0000   0.0000   0.0000
LATT -1
SYMM -x+1/2,-y, z+1/2 
SYMM -x, y+1/2,-z+1/2 
SYMM  x+1/2,-y+1/2,-z 
SFAC C H O S Fe
UNIT 80.00 56.00 8.00 8.00 4.00
TREF
HKLF 4
END
;
_olex2_exptl_crystal_mounting_method glow
_olex2_submission_original_sample_id OLS1058
_olex2_submission_special_instructions 'No special instructions were received'

loop_
_space_group_symop_operation_xyz
'x, y, z'
'-x+1/2, -y, z+1/2'
'x+1/2, -y+1/2, -z'
'-x, y+1/2, -z+1/2'

loop_
_atom_site_label
_atom_site_type_symbol
_atom_site_fract_x
_atom_site_fract_y
_atom_site_fract_z
_atom_site_U_iso_or_equiv
_atom_site_adp_type
_atom_site_occupancy
_atom_site_site_symmetry_order
_atom_site_calc_flag
_atom_site_refinement_flags_posn
_atom_site_refinement_flags_adp
Fe1 Fe 0.68116(6) 0.52695(3) 0.31452(2) 0.01385(9) Uani 1 1 d . U
S1 S 0.23358(11) 1.15615(6) 0.48274(2) 0.01789(14) Uani 1 1 d . U
S2 S 0.76689(11) 0.94121(6) 0.52864(2) 0.01844(14) Uani 1 1 d . U
C6 C 0.7553(4) 0.9372(2) 0.43476(8) 0.0152(5) Uani 1 1 d . U
O1 O 0.5717(3) 0.87656(16) 0.35598(6) 0.0154(4) Uani 1 1 d . U
C15 C 0.7898(5) 0.6502(2) 0.26052(8) 0.0175(5) Uani 1 1 d D U
H15 H 0.941144 0.667622 0.252637 0.021 Uiso 1 1 calc DR .
O2 O 0.9296(3) 0.87207(19) 0.32507(6) 0.0229(4) Uani 1 1 d . U
C3 C 0.4380(4) 1.0589(2) 0.40750(8) 0.0160(5) Uani 1 1 d . U
C11 C 0.6537(5) 0.7201(2) 0.29539(8) 0.0144(5) Uani 1 1 d . U
C2 C 0.2503(4) 1.1303(2) 0.38849(8) 0.0176(5) Uani 1 1 d D U
H2 H 0.216696 1.137181 0.355193 0.021 Uiso 1 1 calc DR .
C17 C 0.6889(6) 0.3321(3) 0.33405(9) 0.0284(7) Uani 1 1 d D U
H17 H 0.618185 0.263561 0.317227 0.034 Uiso 1 1 calc DR .
C9 C 0.6417(4) 0.9844(2) 0.38780(8) 0.0145(5) Uani 1 1 d D U
H9 H 0.743302 1.044434 0.370008 0.017 Uiso 1 1 calc DR .
C7 C 0.9451(4) 0.8590(3) 0.44757(9) 0.0184(5) Uani 1 1 d D U
H7 H 1.041255 0.818305 0.425020 0.022 Uiso 1 1 calc DR .
C10 C 0.7372(4) 0.8289(2) 0.32650(8) 0.0149(5) Uani 1 1 d . U
C19 C 0.7553(5) 0.5015(3) 0.38755(8) 0.0219(6) Uani 1 1 d D U
H19 H 0.735896 0.564350 0.412089 0.026 Uiso 1 1 calc DR .
C5 C 0.6430(4) 0.9884(2) 0.47458(8) 0.0152(5) Uani 1 1 d . U
C20 C 0.9534(5) 0.4842(3) 0.35860(9) 0.0252(6) Uani 1 1 d D U
H20 H 1.087417 0.532789 0.360933 0.030 Uiso 1 1 calc DR .
C14 C 0.6519(5) 0.5495(2) 0.24017(8) 0.0208(5) Uani 1 1 d D U
H14 H 0.697209 0.488990 0.216402 0.025 Uiso 1 1 calc DR .
C4 C 0.4488(4) 1.0643(2) 0.45809(8) 0.0150(5) Uani 1 1 d . U
C18 C 0.5917(5) 0.4069(3) 0.37282(9) 0.0228(6) Uani 1 1 d D U
H18 H 0.446922 0.395753 0.386116 0.027 Uiso 1 1 calc DR .
C16 C 0.9109(6) 0.3796(3) 0.32545(10) 0.0287(7) Uani 1 1 d D U
H16 H 1.012171 0.347696 0.301994 0.034 Uiso 1 1 calc DR .
C12 C 0.4318(5) 0.6616(3) 0.29653(9) 0.0180(5) Uani 1 1 d D U
H12 H 0.310001 0.687814 0.316115 0.022 Uiso 1 1 calc DR .
C13 C 0.4322(5) 0.5564(3) 0.26228(9) 0.0219(6) Uani 1 1 d D U
H13 H 0.309587 0.501223 0.255402 0.026 Uiso 1 1 calc DR .
C1 C 0.1252(5) 1.1874(3) 0.42461(9) 0.0189(5) Uani 1 1 d . U
C8 C 0.9693(5) 0.8508(3) 0.49741(9) 0.0197(5) Uani 1 1 d D U
H8 H 1.082703 0.801737 0.512811 0.024 Uiso 1 1 calc DR .
H1 H -0.017(6) 1.237(3) 0.4235(11) 0.039(9) Uiso 1 1 d . .

loop_
_atom_site_aniso_label
_atom_site_aniso_U_11
_atom_site_aniso_U_22
_atom_site_aniso_U_33
_atom_site_aniso_U_23
_atom_site_aniso_U_13
_atom_site_aniso_U_12
Fe1 0.01597(17) 0.01270(16) 0.01287(15) -0.00086(12) 0.00136(13) 0.00052(14)
S1 0.0167(3) 0.0173(3) 0.0197(3) -0.0039(2) 0.0014(2) 0.0013(3)
S2 0.0197(3) 0.0194(3) 0.0162(3) -0.0017(2) -0.0026(2) 0.0002(3)
C6 0.0146(12) 0.0136(11) 0.0172(11) -0.0008(8) -0.0010(9) -0.0030(9)
O1 0.0148(9) 0.0140(9) 0.0173(8) -0.0031(6) 0.0010(7) -0.0005(7)
C15 0.0213(14) 0.0175(12) 0.0137(10) 0.0038(9) 0.0023(10) 0.0015(11)
O2 0.0164(10) 0.0231(10) 0.0291(10) -0.0059(7) 0.0053(8) -0.0046(8)
C3 0.0172(13) 0.0135(13) 0.0172(12) -0.0001(9) 0.0016(9) -0.0009(10)
C11 0.0163(13) 0.0125(12) 0.0143(10) 0.0011(8) -0.0011(9) 0.0020(10)
C2 0.0193(13) 0.0146(12) 0.0188(11) 0.0007(9) -0.0022(10) 0.0001(11)
C17 0.051(2) 0.0114(12) 0.0233(13) 0.0028(9) -0.0008(13) 0.0002(14)
C9 0.0148(12) 0.0120(11) 0.0167(11) -0.0014(8) 0.0005(9) -0.0015(10)
C7 0.0165(13) 0.0169(13) 0.0217(12) -0.0029(10) 0.0015(10) 0.0006(11)
C10 0.0181(13) 0.0127(11) 0.0140(11) 0.0023(8) -0.0003(9) 0.0032(10)
C19 0.0293(14) 0.0225(14) 0.0139(11) 0.0016(9) -0.0012(10) 0.0008(11)
C5 0.0140(12) 0.0133(12) 0.0183(11) -0.0014(8) 0.0003(9) -0.0020(10)
C20 0.0190(13) 0.0312(16) 0.0253(13) 0.0132(12) -0.0014(10) -0.0004(13)
C14 0.0301(15) 0.0201(14) 0.0123(11) -0.0033(9) -0.0019(10) 0.0039(12)
C4 0.0147(12) 0.0122(12) 0.0180(11) -0.0011(8) 0.0015(9) -0.0014(10)
C18 0.0252(15) 0.0242(15) 0.0191(12) 0.0072(10) 0.0051(10) -0.0027(12)
C16 0.0363(18) 0.0246(15) 0.0252(15) 0.0081(11) 0.0110(12) 0.0163(13)
C12 0.0165(13) 0.0167(13) 0.0206(12) -0.0005(9) -0.0012(10) 0.0017(11)
C13 0.0244(14) 0.0210(14) 0.0203(12) -0.0037(10) -0.0077(10) -0.0011(12)
C1 0.0157(14) 0.0158(13) 0.0251(13) -0.0002(9) -0.0007(10) 0.0013(10)
C8 0.0177(13) 0.0178(13) 0.0238(13) -0.0011(10) -0.0038(10) 0.0030(11)

loop_
_atom_type_symbol
_atom_type_description
_atom_type_scat_dispersion_real
_atom_type_scat_dispersion_imag
_atom_type_scat_source
C C 0.0033 0.0016 'International Tables Vol C Tables 4.2.6.8 and 6.1.1.4'
H H 0.0000 0.0000 'International Tables Vol C Tables 4.2.6.8 and 6.1.1.4'
Fe Fe 0.3463 0.8444 'International Tables Vol C Tables 4.2.6.8 and 6.1.1.4'
O O 0.0106 0.0060 'International Tables Vol C Tables 4.2.6.8 and 6.1.1.4'
S S 0.1246 0.1234 'International Tables Vol C Tables 4.2.6.8 and 6.1.1.4'

loop_
_exptl_crystal_face_index_h
_exptl_crystal_face_index_k
_exptl_crystal_face_index_l
_exptl_crystal_face_perp_dist
_exptl_oxdiff_crystal_face_indexfrac_h
_exptl_oxdiff_crystal_face_indexfrac_k
_exptl_oxdiff_crystal_face_indexfrac_l
_exptl_oxdiff_crystal_face_x
_exptl_oxdiff_crystal_face_y
_exptl_oxdiff_crystal_face_z
-7 6 15 0.0385 -6.9942 5.9934 14.9746 -0.1730 -0.3588 -0.9407
7 -6 -15 0.0537 6.9942 -5.9934 -14.9746 0.1730 0.3588 0.9407
1 13 13 0.1323 0.9966 12.9859 12.9812 0.7757 -0.4206 -0.4183
-1 -13 -13 0.0862 -0.9966 -12.9859 -12.9812 -0.7757 0.4206 0.4183
-1 -9 -30 0.0832 -0.9953 -8.9893 -29.9676 -0.7673 -0.0466 0.6546
-8 -2 10 0.0934 -7.9920 -1.9981 9.9829 -0.6530 -0.0692 -0.7688
-8 5 -7 0.0737 -7.9909 4.9954 -7.0052 -0.5140 -0.6894 -0.5915
0 -1 -38 0.0478 0.0037 -0.9973 -37.9637 -0.4140 -0.5377 0.7234
0 -7 33 0.0550 -0.0026 -6.9942 32.9730 0.0170 0.8681 -0.4736
0 11 24 0.1122 -0.0032 10.9875 23.9710 0.7129 -0.1890 -0.6606
0 13 -16 0.0936 0.0004 12.9873 -15.9926 0.4100 -0.9106 0.0409
-9 -15 -3 0.1169 -8.9885 -14.9840 -2.9983 -1.4287 0.3515 -0.3505
0 12 -54 0.0853 0.0042 11.9900 -53.9562 -0.0040 -1.4483 0.7643
7 -13 18 0.0205 6.9916 -12.9876 17.9984 0.1900 1.2269 0.4671

loop_
_geom_angle_atom_site_label_1
_geom_angle_atom_site_label_2
_geom_angle_atom_site_label_3
_geom_angle
C15 Fe1 C11 41.15(9)
C15 Fe1 C17 140.79(11)
C15 Fe1 C19 135.39(10)
C15 Fe1 C20 108.07(11)
C15 Fe1 C14 40.66(10)
C15 Fe1 C18 175.48(11)
C15 Fe1 C16 110.50(11)
C15 Fe1 C12 69.07(10)
C15 Fe1 C13 68.52(11)
C11 Fe1 C17 176.72(13)
C11 Fe1 C19 112.71(10)
C11 Fe1 C20 114.62(11)
C11 Fe1 C14 68.43(9)
C11 Fe1 C18 138.05(10)
C11 Fe1 C16 142.93(12)
C11 Fe1 C12 40.89(10)
C11 Fe1 C13 68.13(10)
C17 Fe1 C19 67.80(10)
C17 Fe1 C18 40.34(11)
C17 Fe1 C12 135.87(12)
C17 Fe1 C13 109.57(12)
C19 Fe1 C18 40.18(10)
C19 Fe1 C12 117.66(10)
C19 Fe1 C13 146.87(11)
C20 Fe1 C17 67.99(12)
C20 Fe1 C19 40.43(10)
C20 Fe1 C18 67.83(11)
C20 Fe1 C12 146.59(11)
C20 Fe1 C13 171.81(11)
C14 Fe1 C17 111.52(10)
C14 Fe1 C19 172.51(11)
C14 Fe1 C20 132.11(11)
C14 Fe1 C18 143.54(10)
C14 Fe1 C12 68.35(10)
C14 Fe1 C13 40.62(11)
C16 Fe1 C17 40.35(13)
C16 Fe1 C19 68.00(11)
C16 Fe1 C20 40.60(12)
C16 Fe1 C14 106.40(11)
C16 Fe1 C18 67.85(11)
C16 Fe1 C12 172.81(11)
C16 Fe1 C13 132.61(11)
C12 Fe1 C18 113.13(11)
C13 Fe1 C18 115.80(11)
C13 Fe1 C12 40.24(10)
C4 S1 C1 90.71(12)
C5 S2 C8 91.00(12)
C7 C6 C9 137.0(2)
C5 C6 C9 109.5(2)
C5 C6 C7 113.4(2)
C10 O1 C9 114.89(19)
C11 C15 Fe1 69.50(13)
C14 C15 Fe1 70.11(14)
C14 C15 C11 107.4(2)
C2 C3 C9 137.8(2)
C4 C3 C2 112.3(2)
C4 C3 C9 109.7(2)
C15 C11 Fe1 69.35(13)
C15 C11 C10 124.6(2)
C15 C11 C12 108.5(2)
C10 C11 Fe1 123.20(16)
C12 C11 Fe1 70.55(14)
C12 C11 C10 126.9(2)
C1 C2 C3 112.0(2)
C18 C17 Fe1 70.61(15)
C16 C17 Fe1 69.33(15)
C16 C17 C18 108.2(3)
O1 C9 C6 112.81(19)
O1 C9 C3 111.37(19)
C3 C9 C6 101.89(18)
C8 C7 C6 111.2(2)
O1 C10 C11 111.8(2)
O2 C10 O1 124.0(2)
O2 C10 C11 124.2(2)
C20 C19 Fe1 69.50(13)
C20 C19 C18 108.3(2)
C18 C19 Fe1 70.54(14)
C6 C5 S2 111.70(18)
C6 C5 C4 109.6(2)
C4 C5 S2 138.68(18)
C19 C20 Fe1 70.07(15)
C19 C20 C16 107.7(3)
C16 C20 Fe1 69.34(15)
C15 C14 Fe1 69.23(13)
C15 C14 C13 108.4(2)
C13 C14 Fe1 70.31(13)
C3 C4 S1 112.36(19)
C3 C4 C5 108.9(2)
C5 C4 S1 138.71(18)
C17 C18 Fe1 69.05(14)
C19 C18 Fe1 69.27(14)
C19 C18 C17 107.5(3)
C17 C16 Fe1 70.32(16)
C17 C16 C20 108.3(2)
C20 C16 Fe1 70.06(16)
C11 C12 Fe1 68.57(14)
C13 C12 Fe1 69.87(15)
C13 C12 C11 107.3(2)
C14 C13 Fe1 69.07(14)
C12 C13 Fe1 69.89(14)
C12 C13 C14 108.4(2)
C2 C1 S1 112.6(2)
C7 C8 S2 112.7(2)

loop_
_geom_bond_atom_site_label_1
_geom_bond_atom_site_label_2
_geom_bond_distance
Fe1 C15 2.032(2)
Fe1 C11 2.034(2)
Fe1 C17 2.047(3)
Fe1 C19 2.051(2)
Fe1 C20 2.043(3)
Fe1 C14 2.043(2)
Fe1 C18 2.067(2)
Fe1 C16 2.034(3)
Fe1 C12 2.060(3)
Fe1 C13 2.060(3)
S1 C4 1.706(3)
S1 C1 1.734(3)
S2 C5 1.709(2)
S2 C8 1.724(3)
C6 C9 1.519(3)
C6 C7 1.410(3)
C6 C5 1.370(3)
O1 C9 1.454(3)
O1 C10 1.349(3)
C15 C11 1.429(3)
C15 C14 1.416(4)
O2 C10 1.211(3)
C3 C2 1.415(4)
C3 C9 1.512(3)
C3 C4 1.379(3)
C11 C10 1.474(3)
C11 C12 1.430(4)
C2 C1 1.356(3)
C17 C18 1.419(4)
C17 C16 1.407(5)
C7 C8 1.366(3)
C19 C20 1.415(4)
C19 C18 1.415(4)
C5 C4 1.446(3)
C20 C16 1.415(4)
C14 C13 1.424(4)
C12 C13 1.417(3)

loop_
_twin_individual_id
_twin_individual_mass_fraction_refined
1 1.012(14)
2 -0.012(14)
